data_4024391
loop_
_publ_author_name
'Bichismita Sahu'
'Guddeangadi N. Gururaja'
'Shaikh M. Mobin'
'Irishi N. N. Namboothiri'

_publ_section_title
;
Facile Synthesis of \b-Tribromomethyl and Dibromomethylenated Nitroalkanes
via Conjugate Addition of Bromoform to Nitroalkenes
;
_journal_name_full 'Journal of Organic Chemistry'
_journal_page_first 2601
_journal_page_last 2604
_journal_paper_doi 10.1021/jo802274q
_journal_volume 74
_journal_year 2009
_chemical_formula_sum 'C7 H10 Br3 N O2'
_chemical_formula_weight 379.89
_chemical_name_systematic
;
 ?
;
_space_group_IT_number 14
_symmetry_cell_setting monoclinic
_symmetry_space_group_name_Hall '-P 2yn'
_symmetry_space_group_name_H-M 'P 1 21/n 1'
_atom_sites_solution_hydrogens geom
_atom_sites_solution_primary direct
_atom_sites_solution_secondary difmap
_audit_creation_method SHELXL-97
_cell_angle_alpha 90.00
_cell_angle_beta 90.82(3)
_cell_angle_gamma 90.00
_cell_formula_units_Z 4
_cell_length_a 7.735(3)
_cell_length_b 13.855(5)
_cell_length_c 10.472(3)
_cell_measurement_reflns_used 3039
_cell_measurement_temperature 150(2)
_cell_measurement_theta_max 32.3712
_cell_measurement_theta_min 3.0089
_cell_volume 1122.1(6)
_computing_cell_refinement 'CrysAlis RED, Oxford Diffraction Ltd.,'
_computing_data_collection 'CrysAlis CCD, Oxford Diffraction Ltd.,'
_computing_data_reduction 'CrysAlis RED, Oxford Diffraction Ltd.,'
_computing_molecular_graphics Ortep3
_computing_publication_material Shelx97
_computing_structure_refinement 'SHELXL-97 (Sheldrick, 1997)'
_computing_structure_solution 'SHELXS-97 (Sheldrick, 1997)'
_diffrn_ambient_temperature 150(2)
_diffrn_detector_area_resol_mean 15.9948
_diffrn_measured_fraction_theta_full 0.991
_diffrn_measured_fraction_theta_max 0.991
_diffrn_measurement_device_type 'OXFORD DIFFRACTION XCALIBUR-S'
_diffrn_measurement_method \w/q-scan
_diffrn_radiation_monochromator graphite
_diffrn_radiation_source 'Enhance (Mo) X-ray Source'
_diffrn_radiation_type MoK\a
_diffrn_radiation_wavelength 0.71073
_diffrn_reflns_av_R_equivalents 0.0911
_diffrn_reflns_av_sigmaI/netI 0.0564
_diffrn_reflns_limit_h_max 9
_diffrn_reflns_limit_h_min -9
_diffrn_reflns_limit_k_max 15
_diffrn_reflns_limit_k_min -16
_diffrn_reflns_limit_l_max 12
_diffrn_reflns_limit_l_min -11
_diffrn_reflns_number 8946
_diffrn_reflns_theta_full 25.00
_diffrn_reflns_theta_max 25.00
_diffrn_reflns_theta_min 3.02
_exptl_absorpt_coefficient_mu 10.755
_exptl_absorpt_correction_T_max 0.2007
_exptl_absorpt_correction_T_min 0.1302
_exptl_absorpt_correction_type multi-scan
_exptl_absorpt_process_details
;
CrysAlis RED, Oxford Diffraction Ltd.,
Version 1.171.32.15 (release 10-01-2008 CrysAlis171 .NET)
(compiled Jan 10 2008,16:37:18)
Empirical absorption correction using spherical harmonics,
 implemented in SCALE3 ABSPACK scaling algorithm.
;
_exptl_crystal_colour colourless
_exptl_crystal_density_diffrn 2.249
_exptl_crystal_density_method 'not measured'
_exptl_crystal_description plate
_exptl_crystal_F_000 720
_exptl_crystal_size_max 0.32
_exptl_crystal_size_mid 0.28
_exptl_crystal_size_min 0.22
_refine_diff_density_max 0.606
_refine_diff_density_min -0.520
_refine_diff_density_rms 0.110
_refine_ls_extinction_method none
_refine_ls_goodness_of_fit_ref 1.033
_refine_ls_hydrogen_treatment mixed
_refine_ls_matrix_type full
_refine_ls_number_parameters 126
_refine_ls_number_reflns 1963
_refine_ls_number_restraints 0
_refine_ls_restrained_S_all 1.033
_refine_ls_R_factor_all 0.0799
_refine_ls_R_factor_gt 0.0463
_refine_ls_shift/su_max 0.000
_refine_ls_shift/su_mean 0.000
_refine_ls_structure_factor_coef Fsqd
_refine_ls_weighting_details 'calc w=1/[\s^2^(Fo^2^)+(0.0538P)^2^+0.0000P] where P=(Fo^2^+2Fc^2^)/3'
_refine_ls_weighting_scheme calc
_refine_ls_wR_factor_gt 0.1023
_refine_ls_wR_factor_ref 0.1117
_reflns_number_gt 1340
_reflns_number_total 1963
_reflns_threshold_expression >2sigma(I)
_cod_data_source_file jo802274q_si_003.cif
_cod_data_source_block inn021
_cod_depositor_comments
;
The following automatic conversions were performed:
'_symmetry_cell_setting' value 'Monoclinic' changed to 'monoclinic'
according to '/home/saulius/struct/CIF-dictionaries/cif_core.dic'
dictionary named 'cif_core.dic' version 2.4.1 from 2010-06-29.

Automatic conversion script
Id: cif_fix_enum 1527 2010-12-29 10:47:43Z saulius 

2020-11-05
Z value and formula fixed to values more according to usual
chemical conventions.                 miguel
;
_cod_original_formula_sum 'C14 H20 Br6 N2 O4'
_cod_original_formula_weight 759.78
_cod_original_formula_units_Z 2
_cod_original_sg_symbol_H-M 'P 21/n'
_cod_database_code 4024391

loop_
_symmetry_equiv_pos_as_xyz
'x, y, z'
'-x+1/2, y+1/2, -z+1/2'
'-x, -y, -z'
'x-1/2, -y-1/2, z-1/2'

loop_
_atom_site_label
_atom_site_type_symbol
_atom_site_fract_x
_atom_site_fract_y
_atom_site_fract_z
_atom_site_U_iso_or_equiv
_atom_site_adp_type
_atom_site_occupancy
_atom_site_symmetry_multiplicity
_atom_site_calc_flag
_atom_site_refinement_flags
_atom_site_disorder_assembly
_atom_site_disorder_group
Br1 Br 0.61892(9) 0.04596(5) 0.65434(8) 0.0706(3) Uani 1 1 d . . .
Br2 Br 0.90864(9) 0.11110(5) 0.83424(8) 0.0714(3) Uani 1 1 d . . .
Br3 Br 0.68732(9) -0.07165(7) 0.90223(8) 0.0774(3) Uani 1 1 d . . .
O1 O 0.5970(5) -0.1815(3) 0.5392(5) 0.0651(14) Uani 1 1 d . . .
O2 O 0.7829(6) -0.0935(4) 0.4409(5) 0.0638(13) Uani 1 1 d . . .
N1 N 0.7363(6) -0.1425(4) 0.5300(5) 0.0452(12) Uani 1 1 d . . .
C1 C 0.8001(7) -0.0033(4) 0.7636(6) 0.0440(15) Uani 1 1 d . . .
C2 C 0.9353(7) -0.0654(4) 0.6939(6) 0.0384(14) Uani 1 1 d . . .
C3 C 0.8653(7) -0.1589(4) 0.6362(6) 0.0404(15) Uani 1 1 d . . .
C4 C 1.0070(7) -0.2200(5) 0.5753(7) 0.0592(18) Uani 1 1 d . . .
H4A H 0.9556 -0.2808 0.5427 0.071 Uiso 1 1 calc R . .
H4B H 1.0547 -0.1845 0.5017 0.071 Uiso 1 1 calc R . .
C5 C 1.1513(8) -0.2436(5) 0.6678(8) 0.071(2) Uani 1 1 d . . .
H5A H 1.1070 -0.2839 0.7382 0.085 Uiso 1 1 calc R . .
H5B H 1.2428 -0.2802 0.6239 0.085 Uiso 1 1 calc R . .
C6 C 1.2240(8) -0.1517(5) 0.7201(7) 0.066(2) Uani 1 1 d . . .
H6A H 1.2743 -0.1136 0.6498 0.079 Uiso 1 1 calc R . .
H6B H 1.3176 -0.1665 0.7825 0.079 Uiso 1 1 calc R . .
C7 C 1.0845(7) -0.0923(5) 0.7851(6) 0.0534(17) Uani 1 1 d . . .
H7A H 1.1369 -0.0325 0.8199 0.064 Uiso 1 1 calc R . .
H7B H 1.0380 -0.1296 0.8576 0.064 Uiso 1 1 calc R . .
H2 H 0.978(7) -0.022(4) 0.628(5) 0.046(16) Uiso 1 1 d . . .
H3 H 0.799(6) -0.195(4) 0.694(5) 0.031(14) Uiso 1 1 d . . .

loop_
_atom_site_aniso_label
_atom_site_aniso_U_11
_atom_site_aniso_U_22
_atom_site_aniso_U_33
_atom_site_aniso_U_23
_atom_site_aniso_U_13
_atom_site_aniso_U_12
Br1 0.0700(5) 0.0608(5) 0.0800(6) -0.0183(4) -0.0337(4) 0.0277(4)
Br2 0.0745(5) 0.0580(5) 0.0811(6) -0.0252(4) -0.0196(4) -0.0029(4)
Br3 0.0652(5) 0.1010(7) 0.0664(6) 0.0075(5) 0.0183(4) -0.0043(4)
O1 0.043(2) 0.054(3) 0.098(4) 0.015(3) -0.024(2) -0.009(2)
O2 0.072(3) 0.073(3) 0.046(3) 0.008(3) -0.010(2) -0.003(3)
N1 0.044(3) 0.038(3) 0.052(4) -0.008(3) -0.012(2) 0.002(2)
C1 0.040(3) 0.044(4) 0.048(4) -0.006(3) -0.005(3) 0.005(3)
C2 0.035(3) 0.038(4) 0.042(4) 0.006(3) -0.009(3) -0.004(3)
C3 0.041(3) 0.039(4) 0.041(4) 0.005(3) -0.008(3) 0.000(3)
C4 0.048(4) 0.050(4) 0.079(5) -0.015(4) -0.005(3) 0.010(3)
C5 0.055(4) 0.063(5) 0.095(6) -0.008(4) -0.018(4) 0.020(4)
C6 0.040(3) 0.072(5) 0.086(6) 0.000(4) -0.013(3) 0.010(3)
C7 0.045(3) 0.058(4) 0.056(4) -0.003(3) -0.018(3) 0.003(3)

loop_
_atom_type_symbol
_atom_type_description
_atom_type_scat_dispersion_real
_atom_type_scat_dispersion_imag
_atom_type_scat_source
C C 0.0033 0.0016 'International Tables Vol C Tables 4.2.6.8 and 6.1.1.4'
H H 0.0000 0.0000 'International Tables Vol C Tables 4.2.6.8 and 6.1.1.4'
N N 0.0061 0.0033 'International Tables Vol C Tables 4.2.6.8 and 6.1.1.4'
O O 0.0106 0.0060 'International Tables Vol C Tables 4.2.6.8 and 6.1.1.4'
Br Br -0.2901 2.4595 'International Tables Vol C Tables 4.2.6.8 and 6.1.1.4'

loop_
_geom_angle_atom_site_label_1
_geom_angle_atom_site_label_2
_geom_angle_atom_site_label_3
_geom_angle
_geom_angle_site_symmetry_1
_geom_angle_site_symmetry_3
_geom_angle_publ_flag
O1 N1 O2 125.9(5) . . ?
O1 N1 C3 117.1(5) . . ?
O2 N1 C3 116.9(5) . . ?
C2 C1 Br1 114.1(4) . . ?
C2 C1 Br2 110.1(4) . . ?
Br1 C1 Br2 104.2(3) . . ?
C2 C1 Br3 113.2(4) . . ?
Br1 C1 Br3 106.6(3) . . ?
Br2 C1 Br3 108.0(3) . . ?
C3 C2 C7 107.4(5) . . ?
C3 C2 C1 114.9(5) . . ?
C7 C2 C1 110.4(5) . . ?
C3 C2 H2 112(3) . . ?
C7 C2 H2 109(3) . . ?
C1 C2 H2 103(3) . . ?
N1 C3 C2 113.1(5) . . ?
N1 C3 C4 104.3(5) . . ?
C2 C3 C4 112.5(5) . . ?
N1 C3 H3 101(3) . . ?
C2 C3 H3 113(3) . . ?
C4 C3 H3 112(3) . . ?
C5 C4 C3 112.4(6) . . ?
C5 C4 H4A 109.1 . . ?
C3 C4 H4A 109.1 . . ?
C5 C4 H4B 109.1 . . ?
C3 C4 H4B 109.1 . . ?
H4A C4 H4B 107.9 . . ?
C6 C5 C4 108.8(6) . . ?
C6 C5 H5A 109.9 . . ?
C4 C5 H5A 109.9 . . ?
C6 C5 H5B 109.9 . . ?
C4 C5 H5B 109.9 . . ?
H5A C5 H5B 108.3 . . ?
C5 C6 C7 111.0(5) . . ?
C5 C6 H6A 109.4 . . ?
C7 C6 H6A 109.4 . . ?
C5 C6 H6B 109.4 . . ?
C7 C6 H6B 109.4 . . ?
H6A C6 H6B 108.0 . . ?
C6 C7 C2 112.6(6) . . ?
C6 C7 H7A 109.1 . . ?
C2 C7 H7A 109.1 . . ?
C6 C7 H7B 109.1 . . ?
C2 C7 H7B 109.1 . . ?
H7A C7 H7B 107.8 . . ?

loop_
_geom_bond_atom_site_label_1
_geom_bond_atom_site_label_2
_geom_bond_distance
_geom_bond_site_symmetry_2
_geom_bond_publ_flag
Br1 C1 1.922(6) . ?
Br2 C1 1.936(6) . ?
Br3 C1 1.949(6) . ?
O1 N1 1.210(6) . ?
O2 N1 1.213(6) . ?
N1 C3 1.501(7) . ?
C1 C2 1.546(8) . ?
C2 C3 1.526(8) . ?
C2 C7 1.533(8) . ?
C2 H2 0.98(6) . ?
C3 C4 1.531(8) . ?
C3 H3 0.95(5) . ?
C4 C5 1.504(9) . ?
C4 H4A 0.9900 . ?
C4 H4B 0.9900 . ?
C5 C6 1.492(9) . ?
C5 H5A 0.9900 . ?
C5 H5B 0.9900 . ?
C6 C7 1.525(9) . ?
C6 H6A 0.9900 . ?
C6 H6B 0.9900 . ?
C7 H7A 0.9900 . ?
C7 H7B 0.9900 . ?

loop_
_geom_torsion_atom_site_label_1
_geom_torsion_atom_site_label_2
_geom_torsion_atom_site_label_3
_geom_torsion_atom_site_label_4
_geom_torsion
_geom_torsion_site_symmetry_1
_geom_torsion_site_symmetry_2
_geom_torsion_site_symmetry_3
_geom_torsion_site_symmetry_4
_geom_torsion_publ_flag
Br1 C1 C2 C3 -64.4(6) . . . . ?
Br2 C1 C2 C3 178.8(4) . . . . ?
Br3 C1 C2 C3 57.8(6) . . . . ?
Br1 C1 C2 C7 173.9(4) . . . . ?
Br2 C1 C2 C7 57.2(6) . . . . ?
Br3 C1 C2 C7 -63.9(5) . . . . ?
O1 N1 C3 C2 -125.9(6) . . . . ?
O2 N1 C3 C2 56.2(7) . . . . ?
O1 N1 C3 C4 111.6(6) . . . . ?
O2 N1 C3 C4 -66.4(6) . . . . ?
C7 C2 C3 N1 -171.3(5) . . . . ?
C1 C2 C3 N1 65.4(7) . . . . ?
C7 C2 C3 C4 -53.4(7) . . . . ?
C1 C2 C3 C4 -176.7(5) . . . . ?
N1 C3 C4 C5 179.4(6) . . . . ?
C2 C3 C4 C5 56.5(8) . . . . ?
C3 C4 C5 C6 -56.8(8) . . . . ?
C4 C5 C6 C7 57.9(8) . . . . ?
C5 C6 C7 C2 -59.7(8) . . . . ?
C3 C2 C7 C6 55.4(7) . . . . ?
C1 C2 C7 C6 -178.6(5) . . . . ?
